data_2005561
loop_
_publ_author_name
'Blake, A. J.'
'McNab, H.'
'Monahan, L. C.'
'Parsons, S.'
'Stevenson, E.'

_publ_section_title
;
 Two C-Unsubstituted Enaminals
;
_journal_issue 11
_journal_name_full 'Acta Crystallographica Section C'
_journal_page_first 2814
_journal_page_last 2818
_journal_paper_doi 10.1107/S0108270196007020
_journal_volume 52
_journal_year 1996
_chemical_formula_moiety 'C12 H13 N O'
_chemical_formula_sum 'C12 H13 N O'
_chemical_formula_weight 187.23
_chemical_name_systematic
;
 3-[N-(1,2,3,4-tetrahydroquinolinyl)]prop-2-enal
;
_space_group_IT_number 61
_symmetry_cell_setting orthorhombic
_symmetry_space_group_name_Hall '-P 2ac 2ab'
_symmetry_space_group_name_H-M 'P b c a'
_audit_creation_method SHELXL
_cell_angle_alpha 90.00
_cell_angle_beta 90.00
_cell_angle_gamma 90.00
_cell_formula_units_Z 8
_cell_length_a 8.3438(8)
_cell_length_b 14.8912(15)
_cell_length_c 15.5405(13)
_cell_measurement_reflns_used 84
_cell_measurement_temperature 150.0(2)
_cell_measurement_theta_max 19
_cell_measurement_theta_min 16
_cell_volume 1930.9(3)
_computing_cell_refinement DIF4
_computing_data_collection 'DIF4 (Stoe & Cie, 1992a)'
_computing_data_reduction 'X-DATRED (Stoe & Cie, 1995)'
_computing_molecular_graphics 'SHELXTL/PC (Sheldrick, 1995)'
_computing_publication_material SHELXL93
_computing_structure_refinement 'SHELXL93 (Sheldrick, 1993)'
_computing_structure_solution 'SIR92 (Altomare et al., 1994)'
_diffrn_ambient_temperature 150.0(2)
_diffrn_measurement_device 'Stoe Stadi-4 four-circle diffractometer'
_diffrn_measurement_method \w-\q
_diffrn_radiation_monochromator graphite
_diffrn_radiation_source 'fine-focus sealed tube'
_diffrn_radiation_type MoK\a
_diffrn_radiation_wavelength 0.71073
_diffrn_reflns_av_R_equivalents 0.024
_diffrn_reflns_av_sigmaI/netI 0.024
_diffrn_reflns_limit_h_max 9
_diffrn_reflns_limit_h_min -2
_diffrn_reflns_limit_k_max 17
_diffrn_reflns_limit_k_min -2
_diffrn_reflns_limit_l_max 18
_diffrn_reflns_limit_l_min -2
_diffrn_reflns_number 3736
_diffrn_reflns_theta_max 25.03
_diffrn_reflns_theta_min 2.62
_diffrn_standards_decay_% 3
_diffrn_standards_interval_time 60
_diffrn_standards_number 3
_exptl_absorpt_coefficient_mu 0.082
_exptl_absorpt_correction_type none
_exptl_crystal_colour colourless
_exptl_crystal_density_diffrn 1.288
_exptl_crystal_density_meas ?
_exptl_crystal_description block
_exptl_crystal_F_000 800
_exptl_crystal_size_max 0.80
_exptl_crystal_size_mid 0.78
_exptl_crystal_size_min 0.39
_refine_diff_density_max 0.19
_refine_diff_density_min -0.17
_refine_ls_extinction_coef 0.0060(11)
_refine_ls_extinction_method SHELXL93
_refine_ls_goodness_of_fit_all 1.034
_refine_ls_goodness_of_fit_obs 1.068
_refine_ls_hydrogen_treatment refall
_refine_ls_matrix_type full
_refine_ls_number_parameters 180
_refine_ls_number_reflns 1703
_refine_ls_number_restraints 0
_refine_ls_restrained_S_all 1.508
_refine_ls_restrained_S_obs 1.068
_refine_ls_R_factor_all 0.0584
_refine_ls_R_factor_obs 0.0345
_refine_ls_shift/esd_max 0.001
_refine_ls_shift/esd_mean 0.000
_refine_ls_structure_factor_coef Fsqd
_refine_ls_weighting_details 'w = 1/[\s^2^(Fo^2^) + (0.04P)^2^+0.581P] where P = (Fo^2^ + 2Fc^2^)/3'
_refine_ls_weighting_scheme calc
_refine_ls_wR_factor_all 0.1229
_refine_ls_wR_factor_obs 0.0773
_reflns_number_observed 1376
_reflns_number_total 1705
_reflns_observed_criterion >2sigma(I)
_cod_data_source_file ab1382.cif
_cod_data_source_block 4
_cod_depositor_comments
;
The following automatic conversions were performed:
'_symmetry_cell_setting' value 'Orthorhombic' changed to 'orthorhombic'
according to '/home/saulius/struct/CIF-dictionaries/cif_core.dic'
dictionary named 'cif_core.dic' version 2.4.1 from 2010-06-29.

Automatic conversion script
Id: cif_fix_enum 1527 2010-12-29 10:47:43Z saulius 

The following automatic conversions were performed:

'_symmetry_cell_setting' value 'Orthorhombic' changed to
'orthorhombic' according to
/home/saulius/struct/CIF-dictionaries/cif_core.dic dictionary named
'cif_core.dic' version 2.4.1 from 2010-06-29.

'_geom_bond_publ_flag'
value 'N' changed to 'n' according to
/home/saulius/struct/CIF-dictionaries/cif_core.dic dictionary named
'cif_core.dic' version 2.4.1 from 2010-06-29 (7
times).

'_geom_angle_publ_flag' value 'N' changed to 'n' according
to /home/saulius/struct/CIF-dictionaries/cif_core.dic dictionary
named 'cif_core.dic' version 2.4.1 from 2010-06-29 (7
times).

'_geom_torsion_publ_flag' value 'N' changed to 'n' according
to /home/saulius/struct/CIF-dictionaries/cif_core.dic dictionary
named 'cif_core.dic' version 2.4.1 from 2010-06-29 (4 times).

Automatic conversion script
Id: cif_fix_values 1715 2011-07-08 13:25:40Z adriana 

The following automatic conversions were performed:

'_exptl_crystal_density_meas' value 'not measured' was changed to '?'
- the value is perceived as not measured.

Automatic conversion script
Id: cif_fix_values 3008 2015-01-20 13:52:24Z robertas 

The following automatic conversions were performed:

'_refine_ls_weighting_scheme' value 'calc w = 1/[\s^2^(Fo^2^) +
(0.04P)^2^+0.581P] where P = (Fo^2^ + 2Fc^2^)/3' was changed to
'calc'. New tag '_refine_ls_weighting_details' was created. The value
of the new tag was set to 'w = 1/[\s^2^(Fo^2^) + (0.04P)^2^+0.581P]
where P = (Fo^2^ + 2Fc^2^)/3'.

Automatic conversion script
Id: cif_fix_values 3143 2015-03-26 13:38:13Z robertas 
;
_cod_database_code 2005561

loop_
_symmetry_equiv_pos_as_xyz
'x, y, z'
'-x+1/2, -y, z+1/2'
'x+1/2, -y+1/2, -z'
'-x, y+1/2, -z+1/2'
'-x, -y, -z'
'x-1/2, y, -z-1/2'
'-x-1/2, y-1/2, z'
'x, -y-1/2, z-1/2'

loop_
_atom_site_aniso_label
_atom_site_aniso_U_11
_atom_site_aniso_U_22
_atom_site_aniso_U_33
_atom_site_aniso_U_12
_atom_site_aniso_U_13
_atom_site_aniso_U_23
O1 0.0358(6) 0.0426(6) 0.0220(5) 0.0051(5) 0.0069(5) 0.0040(5)
C1 0.0259(8) 0.0288(8) 0.0227(7) 0.0014(7) 0.0026(7) -0.0027(6)
C2 0.0234(8) 0.0270(7) 0.0226(7) 0.0026(7) 0.0017(6) -0.0007(6)
C3 0.0223(8) 0.0222(7) 0.0219(7) -0.0008(6) -0.0010(6) -0.0019(6)
N4 0.0210(6) 0.0236(6) 0.0183(6) 0.0002(5) 0.0008(5) -0.0003(5)
C5 0.0233(8) 0.0297(8) 0.0267(8) 0.0062(7) 0.0017(6) 0.0018(7)
C6 0.0249(8) 0.0292(8) 0.0276(8) 0.0046(7) -0.0041(7) -0.0013(7)
C7 0.0337(9) 0.0258(8) 0.0205(7) 0.0010(7) -0.0035(7) 0.0007(6)
C8 0.0279(8) 0.0204(7) 0.0185(7) -0.0054(6) -0.0026(6) -0.0031(6)
C9 0.0358(9) 0.0260(8) 0.0194(7) -0.0070(7) 0.0004(7) -0.0006(6)
C10 0.0308(9) 0.0324(8) 0.0242(8) -0.0053(7) 0.0094(7) -0.0034(6)
C11 0.0257(8) 0.0279(8) 0.0287(8) -0.0013(7) 0.0032(7) -0.0036(6)
C12 0.0262(8) 0.0234(7) 0.0196(7) -0.0013(6) -0.0001(6) -0.0022(6)
C13 0.0224(7) 0.0191(7) 0.0186(7) -0.0039(6) 0.0010(6) -0.0042(5)

loop_
_atom_site_label
_atom_site_occupancy
_atom_site_fract_x
_atom_site_fract_y
_atom_site_fract_z
_atom_site_U_iso_or_equiv
_atom_site_thermal_displace_type
_atom_site_calc_flag
_atom_site_type_symbol
O1 1 -0.13312(13) 0.04718(7) 1.32664(6) 0.0335(3) Uani d O
C1 1 -0.0550(2) 0.05804(9) 1.26027(9) 0.0258(4) Uani d C
H1 1 0.0619(19) 0.0372(9) 1.2586(9) 0.023(4) Uiso d H
C2 1 -0.1095(2) 0.09845(9) 1.18282(9) 0.0243(3) Uani d C
H2 1 -0.2174(20) 0.1177(10) 1.1798(10) 0.028(4) Uiso d H
C3 1 -0.0097(2) 0.09957(9) 1.11405(9) 0.0222(3) Uani d C
H3 1 0.0997(18) 0.0783(10) 1.1237(9) 0.022(4) Uiso d H
N4 1 -0.04495(14) 0.12704(7) 1.03320(7) 0.0210(3) Uani d N
C5 1 -0.2093(2) 0.16029(11) 1.01782(9) 0.0265(4) Uani d C
H5A 1 -0.2832(20) 0.1134(11) 1.0436(10) 0.034(4) Uiso d H
H5B 1 -0.2196(18) 0.2170(11) 1.0491(10) 0.031(4) Uiso d H
C6 1 -0.2463(2) 0.17442(10) 0.92330(9) 0.0272(4) Uani d C
H6A 1 -0.3513(18) 0.2045(10) 0.9200(9) 0.024(4) Uiso d H
H6B 1 -0.2581(19) 0.1150(10) 0.8945(9) 0.031(4) Uiso d H
C7 1 -0.1123(2) 0.22818(10) 0.88264(9) 0.0267(4) Uani d C
H7A 1 -0.1313(18) 0.2411(10) 0.8199(10) 0.032(4) Uiso d H
H7B 1 -0.1034(18) 0.2868(11) 0.9114(10) 0.032(4) Uiso d H
C8 1 0.0407(2) 0.17605(9) 0.89056(8) 0.0223(3) Uani d C
C9 1 0.1540(2) 0.17431(10) 0.82492(9) 0.0270(4) Uani d C
H9 1 0.1305(18) 0.2064(10) 0.7722(10) 0.031(4) Uiso d H
C10 1 0.2969(2) 0.12815(10) 0.83322(10) 0.0291(4) Uani d C
H10 1 0.3748(19) 0.1273(10) 0.7878(10) 0.030(4) Uiso d H
C11 1 0.3277(2) 0.08166(10) 0.90864(9) 0.0275(4) Uani d C
H11 1 0.4317(20) 0.0490(11) 0.9164(10) 0.036(4) Uiso d H
C12 1 0.2159(2) 0.08040(9) 0.97444(9) 0.0231(3) Uani d C
H12 1 0.2383(19) 0.0470(10) 1.0261(9) 0.024(4) Uiso d H
C13 1 0.0716(2) 0.12695(9) 0.96606(8) 0.0200(3) Uani d C

loop_
_atom_type_symbol
_atom_type_description
_atom_type_scat_dispersion_real
_atom_type_scat_dispersion_imag
_atom_type_scat_source
C C 0.0033 0.0016 'International Tables Vol C Tables 4.2.6.8 and 6.1.1.4'
H H 0.0000 0.0000 'International Tables Vol C Tables 4.2.6.8 and 6.1.1.4'
N N 0.0061 0.0033 'International Tables Vol C Tables 4.2.6.8 and 6.1.1.4'
O O 0.0106 0.0060 'International Tables Vol C Tables 4.2.6.8 and 6.1.1.4'

loop_
_geom_angle_atom_site_label_1
_geom_angle_atom_site_label_2
_geom_angle_atom_site_label_3
_geom_angle
_geom_angle_publ_flag
O1 C1 C2 126.60(15) n
C3 C2 C1 118.48(14) n
N4 C3 C2 127.04(14) n
C3 N4 C13 122.04(12) n
C3 N4 C5 116.94(12) n
C13 N4 C5 120.99(11) n
N4 C5 C6 113.11(12) n
C7 C6 C5 109.12(13) ?
C8 C7 C6 108.72(12) ?
C9 C8 C13 118.54(13) ?
C9 C8 C7 121.87(13) ?
C13 C8 C7 119.58(12) ?
C10 C9 C8 121.79(14) ?
C9 C10 C11 119.17(14) ?
C12 C11 C10 120.46(15) ?
C11 C12 C13 120.37(14) ?
C12 C13 C8 119.63(13) ?
C12 C13 N4 121.36(12) ?
C8 C13 N4 119.00(12) ?

loop_
_geom_bond_atom_site_label_1
_geom_bond_atom_site_label_2
_geom_bond_distance
_geom_bond_publ_flag
O1 C1 1.231(2) n
C1 C2 1.420(2) n
C2 C3 1.355(2) n
C3 N4 1.354(2) n
N4 C13 1.427(2) n
N4 C5 1.477(2) n
C5 C6 1.516(2) n
C6 C7 1.513(2) ?
C7 C8 1.500(2) ?
C8 C9 1.391(2) ?
C8 C13 1.406(2) ?
C9 C10 1.382(2) ?
C10 C11 1.385(2) ?
C11 C12 1.384(2) ?
C12 C13 1.395(2) ?

loop_
_geom_torsion_atom_site_label_1
_geom_torsion_atom_site_label_2
_geom_torsion_atom_site_label_3
_geom_torsion_atom_site_label_4
_geom_torsion
_geom_torsion_publ_flag
O1 C1 C2 C3 -175.81(14) n
C1 C2 C3 N4 173.29(13) n
C2 C3 N4 C13 178.62(14) n
C2 C3 N4 C5 0.6(2) n
C3 N4 C5 C6 -170.17(13) n
C13 N4 C5 C6 11.8(2) n
N4 C5 C6 C7 -49.1(2) ?
C5 C6 C7 C8 61.3(2) ?
C6 C7 C8 C9 141.43(14) ?
C6 C7 C8 C13 -38.3(2) ?
C13 C8 C9 C10 -2.0(2) ?
C7 C8 C9 C10 178.27(13) ?
C8 C9 C10 C11 0.6(2) ?
C9 C10 C11 C12 0.9(2) ?
C10 C11 C12 C13 -0.8(2) ?
C11 C12 C13 C8 -0.6(2) ?
C11 C12 C13 N4 -179.64(13) ?
C9 C8 C13 C12 2.0(2) ?
C7 C8 C13 C12 -178.28(13) ?
C9 C8 C13 N4 -178.94(12) ?
C7 C8 C13 N4 0.8(2) ?
C3 N4 C13 C12 14.6(2) ?
C5 N4 C13 C12 -167.44(12) ?
C3 N4 C13 C8 -164.41(12) ?
C5 N4 C13 C8 13.5(2) ?

loop_
_cod_related_entry_id
_cod_related_entry_database
_cod_related_entry_code
1 ChemSpider 21186699
